data_2300161
loop_
_publ_author_name
'Jeong, Il-Kyoung'
'Hur, N.'
'Proffen, Th.'

_publ_section_title
;
 High-temperature structural evolution of hexagonal multiferroic
 YMnO~3~ and YbMnO~3~
;
_journal_coeditor_code KO5041
_journal_issue 4
_journal_name_full 'Journal of Applied Crystallography'
_journal_page_first 730
_journal_page_last 734
_journal_paper_doi 10.1107/S0021889807025101
_journal_volume 40
_journal_year 2007
_chemical_formula_sum 'Mn O3 Y'
_chemical_formula_weight 191.84
_chemical_name_systematic ' ?'
_space_group_IT_number 185
_symmetry_cell_setting hexagonal
_symmetry_space_group_name_Hall 'P 6c -2'
_symmetry_space_group_name_H-M 'P 63 c m'
_audit_creation_date 2007-02-03T15:41
_audit_creation_method 'from EXP file using GSAS2CIF'
_audit_update_record ' 2007-02-03T15:41  Initial CIF as created by GSAS2CIF'
_cell_angle_alpha 90.0
_cell_angle_beta 90.0
_cell_angle_gamma 120.0
_cell_formula_units_Z 6
_cell_length_a 6.22215(8)
_cell_length_b 6.22215
_cell_length_c 11.37072(16)
_cell_volume 381.241(7)
_computing_structure_refinement GSAS
_diffrn_radiation_probe neutron
_exptl_absorpt_correction_T_max 0.96858
_exptl_absorpt_correction_T_min 0.84347
_exptl_absorpt_process_details
;   GSAS Absorption/surface roughness correction: function number 0
 Debye-Scherrer absorption correction
Term (= MU.r/wave) =     0.19775E-01
Correction is refined.
;
_pd_block_id 2007-02-03T15:41|YMO-1000K|ymno3-1000k|1
_pd_calc_method 'Rietveld Refinement'
_pd_instr_location ' ?'
_pd_meas_2theta_fixed 148.
_pd_meas_number_of_points 4888
_pd_phase_name 'YMnO3 1000K'
_pd_proc_info_datetime 2007-02-03T15:41:34
_pd_proc_info_excluded_regions ' ?'
_pd_proc_ls_background_function
;   GSAS Background function number 7 with 15 terms.
 Linear interpolation
      1:   0.269324     2:   0.258212     3:   0.242578     4:   0.242548    
      5:   0.236113     6:   0.241551     7:   0.246771     8:   0.254022    
      9:   0.271245    10:   0.258747    11:   0.318729    12:   0.300540    
     13:   0.348946    14:   0.329324    15:   0.313133    
;
_pd_proc_ls_peak_cutoff 0.01000
_pd_proc_ls_profile_function
;
 TOF Profile function number 1 with  12 terms
 Profile coefficients for Von Dreele,
 Jorgensen & Windsor convolution function
  J. Appl. Cryst., 15,581-589(1982)
  Modified by Von Dreele - unpublished (1983).
 Peak tails are ignored  where the intensity is below 0.0100 times the peak
   Aniso. broadening axis   0.0   0.0   1.0
;
_pd_proc_ls_prof_R_factor 0.0202
_pd_proc_ls_prof_wR_expected 0.0120
_pd_proc_ls_prof_wR_factor 0.0280
_pd_proc_number_of_points 4888
_pd_spec_mounting ' ?'
_refine_ls_goodness_of_fit_all 2.34
_refine_ls_matrix_type full
_refine_ls_number_parameters 37
_refine_ls_number_restraints 0
_refine_ls_R_Fsqd_factor 0.13213
_refine_ls_shift/su_max 0.04
_refine_ls_shift/su_mean 0.01
_reflns_d_resolution_high 0.500
_reflns_d_resolution_low 2.729
_reflns_limit_h_max 10
_reflns_limit_h_min 0
_reflns_limit_k_max 6
_reflns_limit_k_min 0
_reflns_limit_l_max 22
_reflns_limit_l_min 0
_reflns_number_total 608
_cod_data_source_file ko5041.cif
_cod_data_source_block YMO-1000K
_cod_depositor_comments
;
The following automatic conversions were performed:
'_geom_bond_publ_flag' value 'N' changed to 'n' according to
'/home/saulius/struct/CIF-dictionaries/cif_core.dic' dictionary named
'cif_core.dic' version 2.4.1 from 2010-06-29 (56
times).

'_geom_angle_publ_flag' value 'N' changed to 'n' according to
'/home/saulius/struct/CIF-dictionaries/cif_core.dic' dictionary named
'cif_core.dic' version 2.4.1 from 2010-06-29 (100 times).

Automatic conversion script
Id: cif_fix_enum 1527 2010-12-29 10:47:43Z saulius 

The following automatic conversions were performed:

'_geom_bond_publ_flag' value 'N' changed to 'n' according to
/home/saulius/struct/CIF-dictionaries/cif_core.dic dictionary named
'cif_core.dic' version 2.4.1 from 2010-06-29 (56
times).

'_geom_angle_publ_flag' value 'N' changed to 'n' according
to /home/saulius/struct/CIF-dictionaries/cif_core.dic dictionary
named 'cif_core.dic' version 2.4.1 from 2010-06-29 (100 times).

Automatic conversion script
Id: cif_fix_values 1715 2011-07-08 13:25:40Z adriana 
;
_cod_original_cell_volume 381.241(12)
_cod_database_code 2300161
_gsas_exptl_extinct_corr_t_min 1.00000
_gsas_exptl_extinct_corr_t_max 1.00000

loop_
_symmetry_equiv_pos_site_id
_symmetry_equiv_pos_as_xyz
1 +x,+y,+z
2 x-y,+x,+z+1/2
3 -y,x-y,+z
4 -x,-y,+z+1/2
5 y-x,-x,+z
6 +y,y-x,+z+1/2
7 y-x,+y,+z+1/2
8 -x,y-x,+z
9 -y,-x,+z+1/2
10 x-y,-y,+z
11 +x,x-y,+z+1/2
12 +y,+x,+z

loop_
_atom_site_type_symbol
_atom_site_label
_atom_site_fract_x
_atom_site_fract_y
_atom_site_fract_z
_atom_site_occupancy
_atom_site_thermal_displace_type
_atom_site_U_iso_or_equiv
_atom_site_symmetry_multiplicity
Y Y1 0.0 0.0 0.2726(6) 1.0 Uiso 0.0170(7) 2
Y Y2 0.33333 0.66667 0.2388(5) 1.0 Uiso 0.0223(6) 4
Mn Mn3 0.3516(10) 0.0 0.0 1.0 Uiso 0.0147(6) 6
O O4 0.3127(7) 0.0 0.1647(6) 1.0 Uiso 0.0227(8) 6
O O5 0.6549(6) 0.0 0.3367(6) 1.0 Uiso 0.0207(6) 6
O O6 0.0 0.0 0.4974(8) 1.0 Uiso 0.0384(26) 2
O O7 0.33333 0.66667 0.0197(5) 1.0 Uiso 0.0186(7) 4

loop_
_atom_type_symbol
_atom_type_number_in_cell
_atom_type_scat_length_neutron
_atom_type_scat_source
Y 6.0 0.7750 International_Tables_Vol_C
Mn 6.0 -0.3750 International_Tables_Vol_C
O 18.0 0.5805 International_Tables_Vol_C

loop_
_geom_angle_atom_site_label_1
_geom_angle_atom_site_label_2
_geom_angle_atom_site_label_3
_geom_angle
_geom_angle_site_symmetry_1
_geom_angle_site_symmetry_2
_geom_angle_site_symmetry_3
_geom_angle_publ_flag
O4 Y1 O4 94.18(22) 1_555 . 3_555 n
O4 Y1 O4 94.18(22) 1_555 . 5_555 n
O4 Y1 O5 166.50(33) 1_555 . 1_455 n
O4 Y1 O5 76.77(7) 1_555 . 3_545 n
O4 Y1 O5 76.77(7) 1_555 . 5_665 n
O4 Y1 O6 122.25(16) 1_555 . 1_555 n
O4 Y1 O4 94.18(22) 3_555 . 5_555 n
O4 Y1 O5 76.77(7) 3_555 . 1_455 n
O4 Y1 O5 166.50(33) 3_555 . 3_545 n
O4 Y1 O5 76.77(7) 3_555 . 5_665 n
O4 Y1 O6 122.25(16) 3_555 . 1_555 n
O4 Y1 O5 76.77(7) 5_555 . 1_455 n
O4 Y1 O5 76.77(7) 5_555 . 3_545 n
O4 Y1 O5 166.50(33) 5_555 . 5_665 n
O4 Y1 O6 122.25(16) 5_555 . 1_555 n
O5 Y1 O5 110.18(18) 1_455 . 3_545 n
O5 Y1 O5 110.18(18) 1_455 . 5_665 n
O5 Y1 O6 71.25(19) 1_455 . 1_555 n
O5 Y1 O5 110.18(18) 3_545 . 5_665 n
O5 Y1 O6 71.25(19) 3_545 . 1_555 n
O5 Y1 O6 71.25(19) 5_665 . 1_555 n
Y2 Y2 Y2 120.0 8_555 . 8_655 n
Y2 Y2 Y2 120.0 8_555 . 8_665 n
Y2 Y2 O4 87.23(9) 8_555 . 1_565 n
Y2 Y2 O4 38.69(9) 8_555 . 3_555 n
Y2 Y2 O4 145.98(11) 8_555 . 5_665 n
Y2 Y2 O5 138.26(10) 8_555 . 1_565 n
Y2 Y2 O5 39.34(10) 8_555 . 3_555 n
Y2 Y2 O5 91.56(9) 8_555 . 5_665 n
Y2 Y2 O7 90.0 8_555 . 1_555 n
Y2 Y2 Y2 119.9999 8_655 . 8_665 n
Y2 Y2 O4 145.98(11) 8_655 . 1_565 n
Y2 Y2 O4 87.23(9) 8_655 . 3_555 n
Y2 Y2 O4 38.69(9) 8_655 . 5_665 n
Y2 Y2 O5 91.56(9) 8_655 . 1_565 n
Y2 Y2 O5 138.26(10) 8_655 . 3_555 n
Y2 Y2 O5 39.34(10) 8_655 . 5_665 n
Y2 Y2 O7 90.0 8_655 . 1_555 n
Y2 Y2 O4 38.69(9) 8_665 . 1_565 n
Y2 Y2 O4 145.98(11) 8_665 . 3_555 n
Y2 Y2 O4 87.23(9) 8_665 . 5_665 n
Y2 Y2 O5 39.34(10) 8_665 . 1_565 n
Y2 Y2 O5 91.56(9) 8_665 . 3_555 n
Y2 Y2 O5 138.26(10) 8_665 . 5_665 n
Y2 Y2 O7 90.0 8_665 . 1_555 n
O4 Y2 O4 107.37(14) 1_565 . 3_555 n
O4 Y2 O4 107.37(14) 1_565 . 5_665 n
O4 Y2 O5 77.42(11) 1_565 . 1_565 n
O4 Y2 O5 75.68(15) 1_565 . 3_555 n
O4 Y2 O5 172.78(23) 1_565 . 5_665 n
O4 Y2 O7 68.50(13) 1_565 . 1_555 n
O4 Y2 O4 107.37(14) 3_555 . 5_665 n
O4 Y2 O5 172.78(23) 3_555 . 1_565 n
O4 Y2 O5 77.42(11) 3_555 . 3_555 n
O4 Y2 O5 75.68(15) 3_555 . 5_665 n
O4 Y2 O7 68.50(13) 3_555 . 1_555 n
O4 Y2 O5 75.68(15) 5_665 . 1_565 n
O4 Y2 O5 172.78(23) 5_665 . 3_555 n
O4 Y2 O5 77.42(11) 5_665 . 5_665 n
O4 Y2 O7 68.50(13) 5_665 . 1_555 n
O5 Y2 O5 98.95(15) 1_565 . 3_555 n
O5 Y2 O5 98.95(15) 1_565 . 5_665 n
O5 Y2 O7 118.64(11) 1_565 . 1_555 n
O5 Y2 O5 98.95(15) 3_555 . 5_665 n
O5 Y2 O7 118.64(11) 3_555 . 1_555 n
O5 Y2 O7 118.64(11) 5_665 . 1_555 n
O4 Mn3 O5 171.4(4) 1_555 . 4_654 n
O4 Mn3 O6 83.40(28) 1_555 . 2_554 n
O4 Mn3 O7 87.06(19) 1_555 . 1_545 n
O4 Mn3 O7 87.06(19) 1_555 . 8_655 n
O5 Mn3 O6 87.98(34) 4_654 . 2_554 n
O5 Mn3 O7 96.92(20) 4_654 . 1_545 n
O5 Mn3 O7 96.92(20) 4_654 . 8_655 n
O6 Mn3 O7 117.12(16) 2_554 . 1_545 n
O6 Mn3 O7 117.12(16) 2_554 . 8_655 n
O7 Mn3 O7 124.24(30) 1_545 . 8_655 n
Y1 O4 Y2 103.46(18) 1_555 . 1_545 n
Y1 O4 Y2 103.46(18) 1_555 . 8_655 n
Y1 O4 Mn3 129.62(24) 1_555 . 1_555 n
Y2 O4 Y2 102.62(18) 1_545 . 8_655 n
Y2 O4 Mn3 107.37(18) 1_545 . 1_555 n
Y2 O4 Mn3 107.37(18) 8_655 . 1_555 n
Y1 O5 Y2 103.83(17) 1_655 . 1_545 n
Y1 O5 Y2 103.83(17) 1_655 . 8_655 n
Y1 O5 Mn3 110.01(35) 1_655 . 4_655 n
Y2 O5 Y2 101.31(19) 1_545 . 8_655 n
Y2 O5 Mn3 118.04(15) 1_545 . 4_655 n
Y2 O5 Mn3 118.04(15) 8_655 . 4_655 n
Y1 O6 Mn3 90.77(25) 1_555 . 2_555 n
Y1 O6 Mn3 90.77(25) 1_555 . 4_555 n
Y1 O6 Mn3 90.77(25) 1_555 . 6_555 n
Mn3 O6 Mn3 119.982(12) 2_555 . 4_555 n
Mn3 O6 Mn3 119.982(12) 2_555 . 6_555 n
Mn3 O6 Mn3 119.982(12) 4_555 . 6_555 n
Y2 O7 Mn3 96.34(17) 1_555 . 1_565 n
Y2 O7 Mn3 96.34(17) 1_555 . 3_555 n
Y2 O7 Mn3 96.34(17) 1_555 . 5_665 n
Mn3 O7 Mn3 118.80(6) 1_565 . 3_555 n
Mn3 O7 Mn3 118.80(6) 1_565 . 5_665 n
Mn3 O7 Mn3 118.80(6) 3_555 . 5_665 n

loop_
_geom_bond_atom_site_label_1
_geom_bond_atom_site_label_2
_geom_bond_distance
_geom_bond_site_symmetry_1
_geom_bond_site_symmetry_2
_geom_bond_publ_flag
Y1 Y2 3.6128(4) . 1_445 n
Y1 Y2 3.6128(4) . 1_545 n
Y1 Y2 3.6128(4) . 1_555 n
Y1 Y2 3.6128(4) . 8_545 n
Y1 Y2 3.6128(4) . 8_555 n
Y1 Y2 3.6128(4) . 8_655 n
Y1 Mn3 3.387(7) . 2_555 n
Y1 Mn3 3.387(7) . 4_555 n
Y1 Mn3 3.387(7) . 6_555 n
Y1 O4 2.300(5) . 1_555 n
Y1 O4 2.300(5) . 3_555 n
Y1 O4 2.300(5) . 5_555 n
Y1 O5 2.267(4) . 1_455 n
Y1 O5 2.267(4) . 3_545 n
Y1 O5 2.267(4) . 5_665 n
Y1 O6 2.556(8) . 1_555 n
Y2 Y1 3.6128(4) . 1_555 n
Y2 Y1 3.6128(4) . 1_565 n
Y2 Y1 3.6128(4) . 1_665 n
Y2 Y2 3.59236(5) . 8_555 n
Y2 Y2 3.59236(5) . 8_655 n
Y2 Y2 3.59236(5) . 8_665 n
Y2 Mn3 3.384(5) . 1_565 n
Y2 Mn3 3.384(5) . 3_555 n
Y2 Mn3 3.384(5) . 5_665 n
Y2 O4 2.3012(28) . 1_565 n
Y2 O4 2.3012(28) . 3_555 n
Y2 O4 2.3012(28) . 5_665 n
Y2 O5 2.3226(32) . 1_565 n
Y2 O5 2.3226(32) . 3_555 n
Y2 O5 2.3226(32) . 5_665 n
Y2 O7 2.491(5) . 1_555 n
Mn3 Y1 3.387(7) . 2_554 n
Mn3 Y2 3.384(5) . 1_545 n
Mn3 Y2 3.384(5) . 8_655 n
Mn3 O4 1.888(7) . 1_555 n
Mn3 O5 1.857(6) . 4_654 n
Mn3 O6 2.188(6) . 2_554 n
Mn3 O7 2.0320(28) . 1_545 n
Mn3 O7 2.0320(28) . 8_655 n
O4 Y1 2.300(5) . 1_555 n
O4 Y2 2.3012(28) . 1_545 n
O4 Y2 2.3012(28) . 8_655 n
O4 Mn3 1.888(7) . 1_555 n
O5 Y1 2.267(4) . 1_655 n
O5 Y2 2.3226(32) . 1_545 n
O5 Y2 2.3226(32) . 8_655 n
O5 Mn3 1.857(6) . 4_655 n
O6 Y1 2.556(8) . 1_555 n
O6 Mn3 2.188(6) . 2_555 n
O6 Mn3 2.188(6) . 4_555 n
O6 Mn3 2.188(6) . 6_555 n
O7 Y2 2.491(5) . 1_555 n
O7 Mn3 2.0320(28) . 1_565 n
O7 Mn3 2.0320(28) . 3_555 n
O7 Mn3 2.0320(28) . 5_665 n
